data_1577396
loop_
_publ_author_name
'Li, Hai-Jun'
'Xi, Biying'
'Jing, Hui-Xian'
'Li, Xin'
'Jia, Hongnan'
'Fan, Manman'
'Zhu, Weiguo'
'Feng, Rui'
'Hao, Baorui'
'Li, Shi-Jun'
'Yu, Bing'
'Lan, Yu'
'Du, Jingzhen'

_publ_section_title
;
 Photo-Induced Terminal Alkyne Insertion into Arene Ring to Synthesize
 Boron-Doped Polycycles
;
_journal_name_full 'Chemical Science'
_journal_paper_doi 10.1039/D6SC02310J
_journal_year 2026
_chemical_formula_moiety 'C24 H25 B S'
_chemical_formula_sum 'C24 H25 B S'
_chemical_formula_weight 356.31
_space_group_crystal_system monoclinic
_space_group_IT_number 14
_space_group_name_Hall '-P 2ybc'
_space_group_name_H-M_alt 'P 1 21/c 1'
_atom_sites_solution_hydrogens geom
_audit_creation_date 2025-06-05
_audit_creation_method
;
Olex2 1.5
(compiled 2025.03.04 svn.red2d20d0 for OlexSys, GUI svn.r7188)
;
_audit_update_record
;
2025-06-05 deposited with the CCDC.	2026-06-11 downloaded from the CCDC.
;
_cell_angle_alpha 90
_cell_angle_beta 111.175(4)
_cell_angle_gamma 90
_cell_formula_units_Z 4
_cell_length_a 14.4423(4)
_cell_length_b 9.4845(3)
_cell_length_c 15.6063(6)
_cell_measurement_reflns_used 7606
_cell_measurement_temperature 180.00(10)
_cell_measurement_theta_max 29.6810
_cell_measurement_theta_min 2.7180
_cell_volume 1993.38(13)
_computing_cell_refinement 'CrysAlisPro 1.171.39.33c (Rigaku OD, 2017)'
_computing_data_collection 'CrysAlisPro 1.171.39.33c (Rigaku OD, 2017)'
_computing_data_reduction 'CrysAlisPro 1.171.39.33c (Rigaku OD, 2017)'
_computing_molecular_graphics 'Olex2 1.5 (Dolomanov et al., 2009)'
_computing_publication_material 'Olex2 1.5 (Dolomanov et al., 2009)'
_computing_structure_refinement 'SHELXL 2019/3 (Sheldrick, 2015)'
_computing_structure_solution 'SHELXT 2014/5 (Sheldrick, 2014)'
_diffrn_ambient_environment N~2~
_diffrn_ambient_temperature 180.00(10)
_diffrn_detector 'CCD plate'
_diffrn_measured_fraction_theta_full 0.999
_diffrn_measured_fraction_theta_max 0.881
_diffrn_measurement_details
;
List of Runs (angles in degrees, time in seconds):

  # Type    Start    End  Width  t~exp~   \w     \q     \k     \f   Frames
#--------------------------------------------------------------------------
  1  \w    -34.00  62.00   0.50    2.32    --   -5.80  38.00 150.00  192
  2  \w    -33.00  83.00   0.50    2.32    --   -5.80  57.00  30.00  232
  3  \w    -46.00  -9.00   0.50    2.32    --   -5.80 -77.00 -30.00   74
  4  \w     19.00  94.00   0.50    2.32    --    6.10  19.00 -30.00  150
;
_diffrn_measurement_device 'four-circle diffractometer'
_diffrn_measurement_device_type 'XtaLAB AFC12 (RINC): Kappa single'
_diffrn_measurement_method '\w scans'
_diffrn_orient_matrix_type 'CrysAlisPro convention (1999,Acta A55,543-557)'
_diffrn_orient_matrix_UB_11 0.0196648000
_diffrn_orient_matrix_UB_12 -0.0616229000
_diffrn_orient_matrix_UB_13 -0.0127275000
_diffrn_orient_matrix_UB_21 -0.0444624000
_diffrn_orient_matrix_UB_22 -0.0084551000
_diffrn_orient_matrix_UB_23 -0.0387185000
_diffrn_orient_matrix_UB_31 0.0202355000
_diffrn_orient_matrix_UB_32 0.0414744000
_diffrn_orient_matrix_UB_33 -0.0267937000
_diffrn_radiation_monochromator mirror
_diffrn_radiation_probe x-ray
_diffrn_radiation_type 'Mo K\a'
_diffrn_radiation_wavelength 0.71073
_diffrn_reflns_av_R_equivalents 0.0339
_diffrn_reflns_av_unetI/netI 0.0308
_diffrn_reflns_Laue_measured_fraction_full 0.999
_diffrn_reflns_Laue_measured_fraction_max 0.881
_diffrn_reflns_limit_h_max 17
_diffrn_reflns_limit_h_min -20
_diffrn_reflns_limit_k_max 13
_diffrn_reflns_limit_k_min -12
_diffrn_reflns_limit_l_max 19
_diffrn_reflns_limit_l_min -21
_diffrn_reflns_number 21136
_diffrn_reflns_point_group_measured_fraction_full 0.999
_diffrn_reflns_point_group_measured_fraction_max 0.881
_diffrn_reflns_theta_full 25.242
_diffrn_reflns_theta_max 30.109
_diffrn_reflns_theta_min 2.563
_diffrn_source 'Rotating-anode X-ray tube'
_diffrn_source_type 'Rigaku (Mo) X-ray Source'
_exptl_absorpt_coefficient_mu 0.167
_exptl_absorpt_correction_T_max 1.00000
_exptl_absorpt_correction_T_min 0.93035
_exptl_absorpt_correction_type multi-scan
_exptl_absorpt_process_details
;
CrysAlisPro 1.171.39.33c (Rigaku Oxford Diffraction, 2017)
Empirical absorption correction using spherical harmonics,
 implemented in SCALE3 ABSPACK scaling algorithm.
;
_exptl_crystal_colour 'dull dark violet'
_exptl_crystal_colour_lustre dull
_exptl_crystal_colour_modifier dark
_exptl_crystal_colour_primary violet
_exptl_crystal_density_diffrn 1.187
_exptl_crystal_description block
_exptl_crystal_F_000 760
_exptl_crystal_size_max 0.2
_exptl_crystal_size_mid 0.1
_exptl_crystal_size_min 0.1
_refine_diff_density_max 0.399
_refine_diff_density_min -0.232
_refine_diff_density_rms 0.055
_refine_ls_extinction_method none
_refine_ls_goodness_of_fit_ref 1.063
_refine_ls_hydrogen_treatment constr
_refine_ls_matrix_type full
_refine_ls_number_parameters 241
_refine_ls_number_reflns 5174
_refine_ls_number_restraints 0
_refine_ls_restrained_S_all 1.063
_refine_ls_R_factor_all 0.0587
_refine_ls_R_factor_gt 0.0452
_refine_ls_shift/su_max 0.001
_refine_ls_shift/su_mean 0.000
_refine_ls_structure_factor_coef Fsqd
_refine_ls_weighting_details 'w=1/[\s^2^(Fo^2^)+(0.0737P)^2^+0.3903P] where P=(Fo^2^+2Fc^2^)/3'
_refine_ls_weighting_scheme calc
_refine_ls_wR_factor_gt 0.1225
_refine_ls_wR_factor_ref 0.1298
_reflns_Friedel_coverage 0.000
_reflns_number_gt 4145
_reflns_number_total 5174
_reflns_threshold_expression 'I > 2\s(I)'
_cod_data_source_file d6sc02310j2.cif
_cod_data_source_block exp_14825
_cod_original_cell_volume 1993.38(12)
_cod_database_code 1577396
_shelx_shelxl_version_number 2019/3
_chemical_oxdiff_formula CHNOFeCo
_shelx_space_group_comment
;
The symmetry employed for this shelxl refinement is uniquely defined
by the following loop, which should always be used as a source of
symmetry information in preference to the above space-group names.
They are only intended as comments.
;
_shelx_estimated_absorpt_t_max 0.984
_shelx_estimated_absorpt_t_min 0.967
_olex2_refinement_description
;
1. Fixed Uiso
 At 1.2 times of:
  All C(H) groups
 At 1.5 times of:
  All C(H,H,H) groups
2.a Aromatic/amide H refined with riding coordinates:
 C7(H7), C3(H3), C9(H9), C18(H18), C11(H11), C20(H20), C12(H12)
2.b Idealised Me refined as rotating group:
 C15(H15A,H15B,H15C), C22(H22A,H22B,H22C), C13(H13A,H13B,H13C), C24(H24A,H24B,
 H24C), C14(H14A,H14B,H14C), C23(H23A,H23B,H23C)
;
_olex2_submission_special_instructions 'No special instructions were received'
_oxdiff_exptl_absorpt_empirical_details
;
Empirical correction (ABSPACK) includes:
- Absorption correction using spherical harmonics
- Frame scaling
;
_oxdiff_exptl_absorpt_empirical_full_max 1.117
_oxdiff_exptl_absorpt_empirical_full_min 0.847

loop_
_space_group_symop_operation_xyz
'x, y, z'
'-x, y+1/2, -z+1/2'
'-x, -y, -z'
'x, -y-1/2, z-1/2'

loop_
_atom_site_label
_atom_site_type_symbol
_atom_site_fract_x
_atom_site_fract_y
_atom_site_fract_z
_atom_site_U_iso_or_equiv
_atom_site_adp_type
_atom_site_occupancy
_atom_site_site_symmetry_order
_atom_site_calc_flag
_atom_site_refinement_flags_posn
_atom_site_refinement_flags_adp
_atom_site_refinement_flags_occupancy
_atom_site_disorder_assembly
_atom_site_disorder_group
S1 S 0.12204(2) 0.90035(4) 0.53124(3) 0.03278(12) Uani 1 1 d . . . . .
C5 C 0.39150(9) 0.66745(13) 0.61072(9) 0.0235(3) Uani 1 1 d . . . . .
C4 C 0.43472(9) 0.75836(14) 0.55703(9) 0.0242(3) Uani 1 1 d . . . . .
C16 C 0.20693(9) 0.59708(14) 0.62804(10) 0.0267(3) Uani 1 1 d . . . . .
C2 C 0.29090(10) 0.91866(14) 0.51223(9) 0.0264(3) Uani 1 1 d . . . . .
C6 C 0.45011(10) 0.58640(13) 0.68468(9) 0.0258(3) Uani 1 1 d . . . . .
C1 C 0.23802(9) 0.82938(14) 0.54879(9) 0.0265(3) Uani 1 1 d . . . . .
C10 C 0.52400(9) 0.71260(14) 0.53842(10) 0.0279(3) Uani 1 1 d . . . . .
C21 C 0.18880(10) 0.62824(15) 0.70870(10) 0.0300(3) Uani 1 1 d . . . . .
C17 C 0.15473(9) 0.48507(15) 0.57254(10) 0.0296(3) Uani 1 1 d . . . . .
C8 C 0.62753(10) 0.63255(14) 0.69697(10) 0.0296(3) Uani 1 1 d . . . . .
C7 C 0.55665(10) 0.59792(14) 0.73140(10) 0.0285(3) Uani 1 1 d . . . . .
H7 H 0.580294 0.578395 0.795416 0.034 Uiso 1 1 calc R U . . .
C3 C 0.38617(10) 0.87513(14) 0.51203(9) 0.0275(3) Uani 1 1 d . . . . .
H3 H 0.416744 0.930478 0.478918 0.033 Uiso 1 1 calc R U . . .
C9 C 0.60699(10) 0.65830(15) 0.60123(10) 0.0317(3) Uani 1 1 d . . . . .
H9 H 0.658390 0.633989 0.579425 0.038 Uiso 1 1 calc R U . . .
C18 C 0.08850(11) 0.40516(16) 0.59877(12) 0.0363(3) Uani 1 1 d . . . . .
H18 H 0.053086 0.330477 0.560259 0.044 Uiso 1 1 calc R U . . .
C11 C 0.23757(11) 1.04297(16) 0.47222(10) 0.0335(3) Uani 1 1 d . . . . .
H11 H 0.263008 1.115071 0.444617 0.040 Uiso 1 1 calc R U . . .
C20 C 0.12286(11) 0.54506(17) 0.73356(11) 0.0362(3) Uani 1 1 d . . . . .
H20 H 0.111770 0.566256 0.788568 0.043 Uiso 1 1 calc R U . . .
C12 C 0.14570(11) 1.04647(16) 0.47816(11) 0.0354(3) Uani 1 1 d . . . . .
H12 H 0.099910 1.121660 0.455361 0.042 Uiso 1 1 calc R U . . .
C15 C 0.40759(11) 0.48023(16) 0.73276(11) 0.0354(3) Uani 1 1 d . . . . .
H15A H 0.391877 0.527337 0.781727 0.053 Uiso 1 1 calc R U . . .
H15B H 0.456365 0.405444 0.759343 0.053 Uiso 1 1 calc R U . . .
H15C H 0.346966 0.439123 0.688362 0.053 Uiso 1 1 calc R U . . .
C22 C 0.17146(12) 0.44746(18) 0.48509(12) 0.0411(4) Uani 1 1 d . . . . .
H22A H 0.191107 0.532081 0.459856 0.062 Uiso 1 1 calc R U . . .
H22B H 0.109969 0.409415 0.440183 0.062 Uiso 1 1 calc R U . . .
H22C H 0.224146 0.376519 0.498549 0.062 Uiso 1 1 calc R U . . .
C13 C 0.52190(12) 0.73209(19) 0.44167(11) 0.0400(4) Uani 1 1 d . . . . .
H13A H 0.461721 0.688566 0.398177 0.060 Uiso 1 1 calc R U . . .
H13B H 0.580527 0.687372 0.435871 0.060 Uiso 1 1 calc R U . . .
H13C H 0.522095 0.832992 0.428204 0.060 Uiso 1 1 calc R U . . .
C19 C 0.07315(11) 0.43244(17) 0.68020(12) 0.0396(4) Uani 1 1 d . . . . .
C24 C 0.24118(12) 0.74879(18) 0.77000(11) 0.0412(4) Uani 1 1 d . . . . .
H24A H 0.307309 0.760988 0.766966 0.062 Uiso 1 1 calc R U . . .
H24B H 0.247649 0.728259 0.833447 0.062 Uiso 1 1 calc R U . . .
H24C H 0.202633 0.835516 0.749426 0.062 Uiso 1 1 calc R U . . .
C14 C 0.73502(11) 0.63721(19) 0.75932(12) 0.0431(4) Uani 1 1 d . . . . .
H14A H 0.759101 0.734600 0.764512 0.065 Uiso 1 1 calc R U . . .
H14B H 0.774305 0.578010 0.733725 0.065 Uiso 1 1 calc R U . . .
H14C H 0.741616 0.602048 0.820297 0.065 Uiso 1 1 calc R U . . .
B1 B 0.27890(10) 0.69081(16) 0.59591(10) 0.0252(3) Uani 1 1 d . . . . .
C23 C 0.00514(14) 0.3401(2) 0.71036(16) 0.0614(5) Uani 1 1 d . . . . .
H23A H -0.045561 0.298253 0.656229 0.092 Uiso 1 1 calc R U . . .
H23B H -0.027089 0.397227 0.743909 0.092 Uiso 1 1 calc R U . . .
H23C H 0.043989 0.265001 0.750470 0.092 Uiso 1 1 calc R U . . .

loop_
_atom_site_aniso_label
_atom_site_aniso_U_11
_atom_site_aniso_U_22
_atom_site_aniso_U_33
_atom_site_aniso_U_23
_atom_site_aniso_U_13
_atom_site_aniso_U_12
S1 0.02051(17) 0.0333(2) 0.0443(2) 0.00052(15) 0.01155(14) 0.00400(13)
C5 0.0208(6) 0.0214(6) 0.0298(6) -0.0025(5) 0.0110(5) -0.0004(5)
C4 0.0196(6) 0.0258(6) 0.0279(6) -0.0024(5) 0.0095(5) -0.0022(5)
C16 0.0184(6) 0.0249(6) 0.0380(7) 0.0032(5) 0.0117(5) 0.0026(5)
C2 0.0244(6) 0.0256(6) 0.0290(6) -0.0008(5) 0.0093(5) 0.0000(5)
C6 0.0244(6) 0.0220(6) 0.0324(7) -0.0012(5) 0.0119(5) 0.0018(5)
C1 0.0190(5) 0.0277(7) 0.0326(7) -0.0014(5) 0.0091(5) 0.0010(5)
C10 0.0236(6) 0.0280(7) 0.0353(7) -0.0013(6) 0.0142(5) -0.0011(5)
C21 0.0236(6) 0.0308(7) 0.0374(7) 0.0046(6) 0.0132(5) 0.0033(5)
C17 0.0208(6) 0.0260(7) 0.0421(8) 0.0013(6) 0.0114(5) 0.0015(5)
C8 0.0209(6) 0.0250(6) 0.0396(7) -0.0011(6) 0.0071(5) 0.0025(5)
C7 0.0264(6) 0.0262(7) 0.0307(7) -0.0009(5) 0.0077(5) 0.0035(5)
C3 0.0248(6) 0.0286(7) 0.0317(7) 0.0032(5) 0.0135(5) -0.0007(5)
C9 0.0224(6) 0.0320(7) 0.0445(8) -0.0011(6) 0.0166(6) 0.0011(5)
C18 0.0262(7) 0.0287(7) 0.0536(9) 0.0032(6) 0.0139(6) -0.0036(5)
C11 0.0320(7) 0.0290(7) 0.0396(8) 0.0057(6) 0.0129(6) 0.0046(6)
C20 0.0285(7) 0.0409(8) 0.0452(8) 0.0096(7) 0.0207(6) 0.0064(6)
C12 0.0310(7) 0.0309(7) 0.0415(8) 0.0030(6) 0.0097(6) 0.0090(6)
C15 0.0317(7) 0.0320(8) 0.0441(8) 0.0112(6) 0.0155(6) 0.0032(6)
C22 0.0389(8) 0.0378(8) 0.0495(9) -0.0096(7) 0.0196(7) -0.0053(7)
C13 0.0336(8) 0.0541(10) 0.0387(8) 0.0019(7) 0.0208(6) 0.0061(7)
C19 0.0245(7) 0.0389(8) 0.0588(10) 0.0134(7) 0.0190(7) 0.0010(6)
C24 0.0422(8) 0.0442(9) 0.0408(8) -0.0070(7) 0.0192(7) -0.0039(7)
C14 0.0227(7) 0.0447(9) 0.0528(10) 0.0035(8) 0.0027(6) 0.0009(6)
B1 0.0211(6) 0.0260(7) 0.0292(7) -0.0029(6) 0.0099(5) -0.0022(5)
C23 0.0449(10) 0.0660(13) 0.0824(14) 0.0167(11) 0.0339(10) -0.0132(9)

loop_
_atom_type_symbol
_atom_type_description
_atom_type_scat_dispersion_real
_atom_type_scat_dispersion_imag
_atom_type_scat_source
C C 0.0033 0.0016 'International Tables Vol C Tables 4.2.6.8 and 6.1.1.4'
H H 0.0000 0.0000 'International Tables Vol C Tables 4.2.6.8 and 6.1.1.4'
B B 0.0013 0.0007 'International Tables Vol C Tables 4.2.6.8 and 6.1.1.4'
S S 0.1246 0.1234 'International Tables Vol C Tables 4.2.6.8 and 6.1.1.4'

loop_
_geom_angle_atom_site_label_1
_geom_angle_atom_site_label_2
_geom_angle_atom_site_label_3
_geom_angle
_geom_angle_site_symmetry_1
_geom_angle_site_symmetry_3
_geom_angle_publ_flag
C12 S1 C1 92.32(7) . . ?
C4 C5 B1 117.22(11) . . ?
C6 C5 C4 122.30(11) . . ?
C6 C5 B1 119.13(11) . . ?
C10 C4 C5 120.75(11) . . ?
C3 C4 C5 121.26(11) . . ?
C3 C4 C10 117.28(12) . . ?
C21 C16 B1 121.46(12) . . ?
C17 C16 C21 118.59(12) . . ?
C17 C16 B1 119.83(12) . . ?
C1 C2 C3 119.54(12) . . ?
C1 C2 C11 113.17(12) . . ?
C11 C2 C3 127.13(13) . . ?
C5 C6 C7 126.39(12) . . ?
C5 C6 C15 123.04(12) . . ?
C7 C6 C15 110.37(12) . . ?
C2 C1 S1 109.93(10) . . ?
C2 C1 B1 123.37(11) . . ?
B1 C1 S1 126.70(10) . . ?
C4 C10 C13 117.02(12) . . ?
C9 C10 C4 125.22(12) . . ?
C9 C10 C13 117.74(12) . . ?
C16 C21 C24 120.96(12) . . ?
C20 C21 C16 119.76(14) . . ?
C20 C21 C24 119.27(13) . . ?
C16 C17 C22 120.63(12) . . ?
C18 C17 C16 120.17(13) . . ?
C18 C17 C22 119.18(13) . . ?
C7 C8 C9 123.47(12) . . ?
C7 C8 C14 120.02(14) . . ?
C9 C8 C14 116.41(13) . . ?
C6 C7 H7 115.3 . . ?
C8 C7 C6 129.39(13) . . ?
C8 C7 H7 115.3 . . ?
C4 C3 C2 123.18(12) . . ?
C4 C3 H3 118.4 . . ?
C2 C3 H3 118.4 . . ?
C10 C9 C8 128.15(13) . . ?
C10 C9 H9 115.9 . . ?
C8 C9 H9 115.9 . . ?
C17 C18 H18 119.3 . . ?
C19 C18 C17 121.36(14) . . ?
C19 C18 H18 119.3 . . ?
C2 C11 H11 124.0 . . ?
C12 C11 C2 112.09(13) . . ?
C12 C11 H11 124.0 . . ?
C21 C20 H20 119.1 . . ?
C19 C20 C21 121.78(14) . . ?
C19 C20 H20 119.1 . . ?
S1 C12 H12 123.8 . . ?
C11 C12 S1 112.49(11) . . ?
C11 C12 H12 123.8 . . ?
C6 C15 H15A 109.5 . . ?
C6 C15 H15B 109.5 . . ?
C6 C15 H15C 109.5 . . ?
H15A C15 H15B 109.5 . . ?
H15A C15 H15C 109.5 . . ?
H15B C15 H15C 109.5 . . ?
C17 C22 H22A 109.5 . . ?
C17 C22 H22B 109.5 . . ?
C17 C22 H22C 109.5 . . ?
H22A C22 H22B 109.5 . . ?
H22A C22 H22C 109.5 . . ?
H22B C22 H22C 109.5 . . ?
C10 C13 H13A 109.5 . . ?
C10 C13 H13B 109.5 . . ?
C10 C13 H13C 109.5 . . ?
H13A C13 H13B 109.5 . . ?
H13A C13 H13C 109.5 . . ?
H13B C13 H13C 109.5 . . ?
C18 C19 C23 120.82(16) . . ?
C20 C19 C18 118.27(13) . . ?
C20 C19 C23 120.90(17) . . ?
C21 C24 H24A 109.5 . . ?
C21 C24 H24B 109.5 . . ?
C21 C24 H24C 109.5 . . ?
H24A C24 H24B 109.5 . . ?
H24A C24 H24C 109.5 . . ?
H24B C24 H24C 109.5 . . ?
C8 C14 H14A 109.5 . . ?
C8 C14 H14B 109.5 . . ?
C8 C14 H14C 109.5 . . ?
H14A C14 H14B 109.5 . . ?
H14A C14 H14C 109.5 . . ?
H14B C14 H14C 109.5 . . ?
C5 B1 C16 129.60(12) . . ?
C1 B1 C5 113.18(11) . . ?
C1 B1 C16 117.10(11) . . ?
C19 C23 H23A 109.5 . . ?
C19 C23 H23B 109.5 . . ?
C19 C23 H23C 109.5 . . ?
H23A C23 H23B 109.5 . . ?
H23A C23 H23C 109.5 . . ?
H23B C23 H23C 109.5 . . ?

loop_
_geom_bond_atom_site_label_1
_geom_bond_atom_site_label_2
_geom_bond_distance
_geom_bond_site_symmetry_2
_geom_bond_publ_flag
S1 C1 1.7328(13) . ?
S1 C12 1.7112(16) . ?
C5 C4 1.4877(18) . ?
C5 C6 1.3906(18) . ?
C5 B1 1.5733(18) . ?
C4 C10 1.4851(17) . ?
C4 C3 1.3622(19) . ?
C16 C21 1.407(2) . ?
C16 C17 1.4055(19) . ?
C16 B1 1.5807(19) . ?
C2 C1 1.3930(19) . ?
C2 C3 1.4376(18) . ?
C2 C11 1.4233(19) . ?
C6 C7 1.4493(18) . ?
C6 C15 1.5123(19) . ?
C1 B1 1.518(2) . ?
C10 C9 1.3469(19) . ?
C10 C13 1.511(2) . ?
C21 C20 1.395(2) . ?
C21 C24 1.507(2) . ?
C17 C18 1.393(2) . ?
C17 C22 1.512(2) . ?
C8 C7 1.357(2) . ?
C8 C9 1.435(2) . ?
C8 C14 1.5058(19) . ?
C7 H7 0.9500 . ?
C3 H3 0.9500 . ?
C9 H9 0.9500 . ?
C18 H18 0.9500 . ?
C18 C19 1.391(2) . ?
C11 H11 0.9500 . ?
C11 C12 1.363(2) . ?
C20 H20 0.9500 . ?
C20 C19 1.385(2) . ?
C12 H12 0.9500 . ?
C15 H15A 0.9800 . ?
C15 H15B 0.9800 . ?
C15 H15C 0.9800 . ?
C22 H22A 0.9800 . ?
C22 H22B 0.9800 . ?
C22 H22C 0.9800 . ?
C13 H13A 0.9800 . ?
C13 H13B 0.9800 . ?
C13 H13C 0.9800 . ?
C19 C23 1.512(2) . ?
C24 H24A 0.9800 . ?
C24 H24B 0.9800 . ?
C24 H24C 0.9800 . ?
C14 H14A 0.9800 . ?
C14 H14B 0.9800 . ?
C14 H14C 0.9800 . ?
C23 H23A 0.9800 . ?
C23 H23B 0.9800 . ?
C23 H23C 0.9800 . ?

loop_
_geom_torsion_atom_site_label_1
_geom_torsion_atom_site_label_2
_geom_torsion_atom_site_label_3
_geom_torsion_atom_site_label_4
_geom_torsion
_geom_torsion_site_symmetry_1
_geom_torsion_site_symmetry_2
_geom_torsion_site_symmetry_3
_geom_torsion_site_symmetry_4
_geom_torsion_publ_flag
S1 C1 B1 C5 -172.98(10) . . . . ?
S1 C1 B1 C16 3.38(19) . . . . ?
C5 C4 C10 C9 -46.6(2) . . . . ?
C5 C4 C10 C13 134.93(14) . . . . ?
C5 C4 C3 C2 -0.4(2) . . . . ?
C5 C6 C7 C8 -33.5(2) . . . . ?
C4 C5 C6 C7 13.2(2) . . . . ?
C4 C5 C6 C15 -172.35(12) . . . . ?
C4 C5 B1 C16 168.26(13) . . . . ?
C4 C5 B1 C1 -15.95(17) . . . . ?
C4 C10 C9 C8 0.2(2) . . . . ?
C16 C21 C20 C19 -0.8(2) . . . . ?
C16 C17 C18 C19 -0.8(2) . . . . ?
C2 C1 B1 C5 7.45(19) . . . . ?
C2 C1 B1 C16 -176.19(12) . . . . ?
C2 C11 C12 S1 -0.31(18) . . . . ?
C6 C5 C4 C10 36.52(18) . . . . ?
C6 C5 C4 C3 -153.33(13) . . . . ?
C6 C5 B1 C16 -24.7(2) . . . . ?
C6 C5 B1 C1 151.10(12) . . . . ?
C1 S1 C12 C11 0.70(13) . . . . ?
C1 C2 C3 C4 -9.2(2) . . . . ?
C1 C2 C11 C12 -0.39(19) . . . . ?
C10 C4 C3 C2 170.06(12) . . . . ?
C21 C16 C17 C18 -1.6(2) . . . . ?
C21 C16 C17 C22 179.93(13) . . . . ?
C21 C16 B1 C5 97.16(17) . . . . ?
C21 C16 B1 C1 -78.48(17) . . . . ?
C21 C20 C19 C18 -1.5(2) . . . . ?
C21 C20 C19 C23 177.53(16) . . . . ?
C17 C16 C21 C20 2.3(2) . . . . ?
C17 C16 C21 C24 -178.87(13) . . . . ?
C17 C16 B1 C5 -86.82(18) . . . . ?
C17 C16 B1 C1 97.53(15) . . . . ?
C17 C18 C19 C20 2.3(2) . . . . ?
C17 C18 C19 C23 -176.76(15) . . . . ?
C7 C8 C9 C10 31.3(2) . . . . ?
C3 C4 C10 C9 142.86(15) . . . . ?
C3 C4 C10 C13 -35.60(18) . . . . ?
C3 C2 C1 S1 -174.77(10) . . . . ?
C3 C2 C1 B1 4.9(2) . . . . ?
C3 C2 C11 C12 174.87(14) . . . . ?
C9 C8 C7 C6 -3.4(2) . . . . ?
C11 C2 C1 S1 0.89(15) . . . . ?
C11 C2 C1 B1 -179.48(13) . . . . ?
C11 C2 C3 C4 175.83(14) . . . . ?
C12 S1 C1 C2 -0.90(11) . . . . ?
C12 S1 C1 B1 179.48(13) . . . . ?
C15 C6 C7 C8 151.42(15) . . . . ?
C22 C17 C18 C19 177.74(14) . . . . ?
C13 C10 C9 C8 178.69(14) . . . . ?
C24 C21 C20 C19 -179.60(14) . . . . ?
C14 C8 C7 C6 -179.72(14) . . . . ?
C14 C8 C9 C10 -152.20(15) . . . . ?
B1 C5 C4 C10 -156.87(12) . . . . ?
B1 C5 C4 C3 13.28(18) . . . . ?
B1 C5 C6 C7 -153.19(13) . . . . ?
B1 C5 C6 C15 21.29(19) . . . . ?
B1 C16 C21 C20 178.40(12) . . . . ?
B1 C16 C21 C24 -2.8(2) . . . . ?
B1 C16 C17 C18 -177.71(13) . . . . ?
B1 C16 C17 C22 3.80(19) . . . . ?
